data_4503911
loop_
_publ_author_name
'Zhou, LiJun'
'Wang, YaoYu'
'Zhou, CaiHua'
'Wang, CuiJuan'
'Shi, QiZhen'
'Peng, ShieMing'

_publ_section_title
;
 From Hydrogen-Bonded Net-to-Net Framework to Twofold Interpenetrated
 (4,6) Net:&#x00A0; Effect of Ligand Topology on the Supramolecular
 Structural Diversity
;
_journal_issue 2
_journal_name_full 'Crystal Growth &amp; Design'
_journal_page_first 300
_journal_paper_doi 10.1021/cg060369l
_journal_volume 7
_journal_year 2007
_chemical_formula_sum 'C26 H19 Co N3 O5'
_chemical_formula_weight 512.37
_chemical_name_systematic
;

 ?

;
_space_group_IT_number 2
_symmetry_cell_setting triclinic
_symmetry_space_group_name_Hall '-P 1'
_symmetry_space_group_name_H-M 'P -1'
_atom_sites_solution_hydrogens geom
_atom_sites_solution_primary direct
_atom_sites_solution_secondary difmap
_audit_creation_method SHELXL-97
_cell_angle_alpha 100.030(2)
_cell_angle_beta 90.082(2)
_cell_angle_gamma 112.987(2)
_cell_formula_units_Z 2
_cell_length_a 8.8772(3)
_cell_length_b 8.9431(3)
_cell_length_c 15.5173(4)
_cell_measurement_reflns_used 2090
_cell_measurement_temperature 296(2)
_cell_measurement_theta_max 0.00
_cell_measurement_theta_min 0.00
_cell_volume 1113.48(6)
_computing_cell_refinement 'Bruker SMART'
_computing_data_collection 'Bruker SMART'
_computing_data_reduction 'Bruker SAINT'
_computing_molecular_graphics 'Bruker SHELXTL'
_computing_publication_material 'Bruker SHELXTL'
_computing_structure_refinement 'SHELXL-97 (Sheldrick, 1997)'
_computing_structure_solution 'SHELXS-97 (Sheldrick, 1990)'
_diffrn_ambient_temperature 296(2)
_diffrn_measured_fraction_theta_full 0.978
_diffrn_measured_fraction_theta_max 0.978
_diffrn_measurement_device_type 'CCD area detector'
_diffrn_measurement_method 'phi and omega scans'
_diffrn_radiation_monochromator graphite
_diffrn_radiation_source 'fine-focus sealed tube'
_diffrn_radiation_type MoK\a
_diffrn_radiation_wavelength 0.71073
_diffrn_reflns_av_R_equivalents 0.0379
_diffrn_reflns_av_sigmaI/netI 0.0639
_diffrn_reflns_limit_h_max 10
_diffrn_reflns_limit_h_min -10
_diffrn_reflns_limit_k_max 10
_diffrn_reflns_limit_k_min -10
_diffrn_reflns_limit_l_max 18
_diffrn_reflns_limit_l_min -18
_diffrn_reflns_number 10021
_diffrn_reflns_theta_full 25.10
_diffrn_reflns_theta_max 25.10
_diffrn_reflns_theta_min 2.74
_exptl_absorpt_coefficient_mu 0.816
_exptl_absorpt_correction_T_max 0.9611
_exptl_absorpt_correction_T_min 0.8532
_exptl_absorpt_correction_type none
_exptl_crystal_density_diffrn 1.528
_exptl_crystal_density_meas 0
_exptl_crystal_density_method 'not measured'
_exptl_crystal_F_000 526
_exptl_crystal_size_max 0.20
_exptl_crystal_size_mid 0.18
_exptl_crystal_size_min 0.05
_refine_diff_density_max 0.250
_refine_diff_density_min -0.320
_refine_diff_density_rms 0.052
_refine_ls_extinction_method none
_refine_ls_goodness_of_fit_ref 1.067
_refine_ls_hydrogen_treatment mixed
_refine_ls_matrix_type full
_refine_ls_number_parameters 322
_refine_ls_number_reflns 3898
_refine_ls_number_restraints 2
_refine_ls_restrained_S_all 1.066
_refine_ls_R_factor_all 0.0495
_refine_ls_R_factor_gt 0.0368
_refine_ls_shift/su_max 0.001
_refine_ls_shift/su_mean 0.000
_refine_ls_structure_factor_coef Fsqd
_refine_ls_weighting_details 'calc w=1/[\s^2^(Fo^2^)+(0.0000P)^2^+0.5263P] where P=(Fo^2^+2Fc^2^)/3'
_refine_ls_weighting_scheme calc
_refine_ls_wR_factor_gt 0.0860
_refine_ls_wR_factor_ref 0.0916
_reflns_number_gt 3160
_reflns_number_total 3898
_reflns_threshold_expression >2sigma(I)
_cod_data_source_file cg060369lsi20060617_093630.cif
_cod_data_source_block xb0558m
_cod_depositor_comments
;
The following automatic conversions were performed:

'_symmetry_cell_setting' value 'Triclinic' changed to 'triclinic'
according to /home/saulius/struct/CIF-dictionaries/cif_core.dic
dictionary named 'cif_core.dic' version 2.4.1 from 2010-06-29.

Automatic conversion script
Id: cif_fix_values 1715 2011-07-08 13:25:40Z adriana 
;
_cod_original_sg_symbol_H-M P-1
_cod_database_code 4503911

loop_
_symmetry_equiv_pos_as_xyz
'x, y, z'
'-x, -y, -z'

loop_
_atom_site_label
_atom_site_type_symbol
_atom_site_fract_x
_atom_site_fract_y
_atom_site_fract_z
_atom_site_U_iso_or_equiv
_atom_site_adp_type
_atom_site_occupancy
_atom_site_symmetry_multiplicity
_atom_site_calc_flag
_atom_site_refinement_flags
Co1 Co 0.34282(4) 0.87654(4) 0.62820(2) 0.03427(13) Uani 1 1 d .
N1 N 0.1290(3) 0.8023(3) 0.53413(13) 0.0399(5) Uani 1 1 d .
N2 N 0.1614(3) 0.7085(3) 0.68326(13) 0.0361(5) Uani 1 1 d .
N3 N -0.0917(3) 0.5161(3) 0.67335(14) 0.0420(5) Uani 1 1 d .
H3A H -0.1912 0.4548 0.6531 0.050 Uiso 1 1 calc R
O1 O 0.3552(2) 1.1036(2) 0.65225(11) 0.0386(4) Uani 1 1 d .
O2 O 0.5816(2) 1.3136(2) 0.63337(11) 0.0463(5) Uani 1 1 d .
O3 O 0.5322(2) 0.9361(2) 0.72274(11) 0.0430(5) Uani 1 1 d .
O4 O 0.6956(3) 0.8308(3) 0.65015(11) 0.0583(6) Uani 1 1 d .
O5 O 0.4620(3) 0.7921(3) 0.53963(12) 0.0564(6) Uani 1 1 d D
C1 C 0.1182(4) 0.8613(4) 0.46149(18) 0.0504(7) Uani 1 1 d .
H1 H 0.2116 0.9432 0.4463 0.060 Uiso 1 1 calc R
C2 C -0.0234(4) 0.8066(4) 0.4088(2) 0.0570(8) Uani 1 1 d .
H2 H -0.0262 0.8510 0.3592 0.068 Uiso 1 1 calc R
C3 C -0.1624(4) 0.6843(4) 0.4305(2) 0.0562(8) Uani 1 1 d .
H3 H -0.2599 0.6440 0.3951 0.067 Uiso 1 1 calc R
C4 C -0.1548(4) 0.6226(4) 0.50525(18) 0.0450(7) Uani 1 1 d .
H4 H -0.2468 0.5408 0.5215 0.054 Uiso 1 1 calc R
C5 C -0.0077(3) 0.6851(3) 0.55512(16) 0.0359(6) Uani 1 1 d .
C6 C 0.0178(3) 0.6342(3) 0.63612(16) 0.0332(6) Uani 1 1 d .
C7 C -0.0159(3) 0.5108(3) 0.75012(17) 0.0402(6) Uani 1 1 d .
C8 C -0.0710(4) 0.4146(4) 0.8135(2) 0.0580(8) Uani 1 1 d .
H8 H -0.1759 0.3315 0.8083 0.070 Uiso 1 1 calc R
C9 C 0.0374(5) 0.4483(5) 0.8843(2) 0.0643(9) Uani 1 1 d .
H9 H 0.0053 0.3860 0.9282 0.077 Uiso 1 1 calc R
C10 C 0.1937(4) 0.5729(5) 0.8923(2) 0.0581(9) Uani 1 1 d .
H10 H 0.2614 0.5938 0.9425 0.070 Uiso 1 1 calc R
C11 C 0.2524(4) 0.6667(4) 0.82874(18) 0.0471(7) Uani 1 1 d .
H11 H 0.3587 0.7473 0.8338 0.057 Uiso 1 1 calc R
C12 C 0.1433(3) 0.6340(3) 0.75632(16) 0.0386(6) Uani 1 1 d .
C13 C 0.4733(3) 1.2398(3) 0.68037(15) 0.0330(6) Uani 1 1 d .
C14 C 0.4796(3) 1.3191(3) 0.77460(15) 0.0322(5) Uani 1 1 d .
C15 C 0.3919(5) 1.2272(4) 0.83323(19) 0.0684(11) Uani 1 1 d .
H15 H 0.3246 1.1162 0.8139 0.082 Uiso 1 1 calc R
C16 C 0.4024(5) 1.2977(4) 0.92113(19) 0.0757(12) Uani 1 1 d .
H16 H 0.3436 1.2319 0.9599 0.091 Uiso 1 1 calc R
C17 C 0.4969(3) 1.4619(3) 0.95271(15) 0.0350(6) Uani 1 1 d .
C18 C 0.5854(3) 1.5537(3) 0.89301(16) 0.0411(6) Uani 1 1 d .
H18 H 0.6529 1.6648 0.9121 0.049 Uiso 1 1 calc R
C19 C 0.5752(3) 1.4831(3) 0.80527(16) 0.0411(6) Uani 1 1 d .
H19 H 0.6343 1.5482 0.7663 0.049 Uiso 1 1 calc R
C20 C 0.6555(3) 0.8984(3) 0.71766(16) 0.0356(6) Uani 1 1 d .
C21 C 0.7609(3) 0.9381(3) 0.80134(15) 0.0320(5) Uani 1 1 d .
C22 C 0.7260(3) 1.0113(3) 0.88070(16) 0.0380(6) Uani 1 1 d .
H22 H 0.6381 1.0435 0.8824 0.046 Uiso 1 1 calc R
C23 C 0.8195(3) 1.0372(3) 0.95748(15) 0.0368(6) Uani 1 1 d .
H23 H 0.7940 1.0878 1.0097 0.044 Uiso 1 1 calc R
C24 C 0.9515(3) 0.9891(3) 0.95838(15) 0.0315(5) Uani 1 1 d .
C25 C 0.9854(4) 0.9178(4) 0.87837(16) 0.0468(7) Uani 1 1 d .
H25 H 1.0727 0.8848 0.8763 0.056 Uiso 1 1 calc R
C26 C 0.8940(4) 0.8941(4) 0.80169(17) 0.0455(7) Uani 1 1 d .
H26 H 0.9223 0.8477 0.7491 0.055 Uiso 1 1 calc R
H5A H 0.464(5) 0.777(5) 0.4870(13) 0.080 Uiso 1 1 d D
H5B H 0.544(3) 0.793(5) 0.565(2) 0.080 Uiso 1 1 d D

loop_
_atom_site_aniso_label
_atom_site_aniso_U_11
_atom_site_aniso_U_22
_atom_site_aniso_U_33
_atom_site_aniso_U_23
_atom_site_aniso_U_13
_atom_site_aniso_U_12
Co1 0.0331(2) 0.0343(2) 0.02773(19) 0.00010(14) -0.00020(14) 0.00759(16)
N1 0.0443(14) 0.0348(13) 0.0346(11) 0.0020(10) 0.0010(10) 0.0112(12)
N2 0.0343(12) 0.0375(13) 0.0335(11) 0.0046(9) 0.0011(10) 0.0119(11)
N3 0.0317(12) 0.0410(14) 0.0454(12) 0.0054(10) -0.0026(10) 0.0072(11)
O1 0.0395(10) 0.0330(10) 0.0339(9) -0.0027(8) -0.0086(8) 0.0081(9)
O2 0.0384(11) 0.0551(13) 0.0248(9) -0.0042(8) 0.0033(8) 0.0014(10)
O3 0.0424(11) 0.0563(13) 0.0309(9) -0.0010(8) -0.0064(8) 0.0240(10)
O4 0.0624(14) 0.0928(18) 0.0268(9) -0.0055(10) -0.0045(9) 0.0454(14)
O5 0.0483(13) 0.0944(18) 0.0237(9) -0.0073(10) -0.0027(9) 0.0333(13)
C1 0.062(2) 0.0500(19) 0.0374(15) 0.0111(13) -0.0013(14) 0.0187(17)
C2 0.072(2) 0.060(2) 0.0449(16) 0.0122(15) -0.0058(16) 0.032(2)
C3 0.053(2) 0.064(2) 0.0536(18) -0.0009(16) -0.0190(16) 0.0315(19)
C4 0.0356(15) 0.0450(17) 0.0513(16) 0.0010(13) -0.0071(13) 0.0160(14)
C5 0.0368(15) 0.0344(15) 0.0343(13) -0.0041(11) -0.0026(12) 0.0163(13)
C6 0.0306(14) 0.0314(14) 0.0349(13) 0.0027(11) 0.0009(11) 0.0109(12)
C7 0.0392(16) 0.0402(16) 0.0416(14) 0.0093(12) 0.0049(12) 0.0156(14)
C8 0.057(2) 0.057(2) 0.065(2) 0.0275(17) 0.0140(17) 0.0211(18)
C9 0.068(2) 0.078(3) 0.062(2) 0.0377(18) 0.0172(18) 0.035(2)
C10 0.058(2) 0.082(3) 0.0473(17) 0.0223(17) 0.0049(15) 0.037(2)
C11 0.0403(16) 0.061(2) 0.0444(15) 0.0123(14) -0.0005(13) 0.0244(16)
C12 0.0412(16) 0.0415(16) 0.0351(13) 0.0065(11) 0.0052(12) 0.0189(14)
C13 0.0344(14) 0.0358(15) 0.0270(12) 0.0010(11) -0.0049(11) 0.0142(13)
C14 0.0329(14) 0.0332(14) 0.0246(11) 0.0004(10) -0.0009(10) 0.0090(12)
C15 0.106(3) 0.0300(16) 0.0334(15) 0.0000(12) 0.0135(17) -0.0083(18)
C16 0.125(3) 0.0342(18) 0.0308(15) 0.0040(13) 0.0200(18) -0.007(2)
C17 0.0441(15) 0.0341(15) 0.0244(12) 0.0026(10) 0.0012(11) 0.0143(13)
C18 0.0454(16) 0.0315(15) 0.0314(13) -0.0025(11) 0.0073(12) 0.0029(13)
C19 0.0460(16) 0.0363(15) 0.0306(13) 0.0040(11) 0.0104(12) 0.0064(14)
C20 0.0362(15) 0.0368(15) 0.0304(13) 0.0081(11) -0.0006(11) 0.0101(13)
C21 0.0332(14) 0.0289(13) 0.0264(12) 0.0055(10) -0.0008(10) 0.0044(12)
C22 0.0415(15) 0.0396(16) 0.0355(13) 0.0044(11) -0.0015(12) 0.0199(14)
C23 0.0454(16) 0.0385(15) 0.0258(12) -0.0008(11) -0.0009(11) 0.0190(14)
C24 0.0302(13) 0.0277(13) 0.0302(12) 0.0036(10) -0.0004(10) 0.0055(12)
C25 0.0404(16) 0.072(2) 0.0329(13) -0.0014(13) -0.0021(12) 0.0316(16)
C26 0.0448(17) 0.064(2) 0.0279(12) -0.0026(12) -0.0004(12) 0.0266(16)

loop_
_atom_type_symbol
_atom_type_description
_atom_type_scat_dispersion_real
_atom_type_scat_dispersion_imag
_atom_type_scat_source
C C 0.0033 0.0016 'International Tables Vol C Tables 4.2.6.8 and 6.1.1.4'
H H 0.0000 0.0000 'International Tables Vol C Tables 4.2.6.8 and 6.1.1.4'
N N 0.0061 0.0033 'International Tables Vol C Tables 4.2.6.8 and 6.1.1.4'
O O 0.0106 0.0060 'International Tables Vol C Tables 4.2.6.8 and 6.1.1.4'
Co Co 0.3494 0.9721 'International Tables Vol C Tables 4.2.6.8 and 6.1.1.4'

loop_
_geom_angle_atom_site_label_1
_geom_angle_atom_site_label_2
_geom_angle_atom_site_label_3
_geom_angle
_geom_angle_site_symmetry_3
O1 Co1 O5 124.98(10) .
O1 Co1 N2 116.40(8) .
O5 Co1 N2 117.59(10) .
O1 Co1 O3 91.36(7) .
O5 Co1 O3 90.62(8) .
N2 Co1 O3 98.56(8) .
O1 Co1 N1 90.09(8) .
O5 Co1 N1 91.84(8) .
N2 Co1 N1 77.21(8) .
O3 Co1 N1 175.74(8) .
C5 N1 C1 117.4(2) .
C5 N1 Co1 114.00(16) .
C1 N1 Co1 128.6(2) .
C6 N2 C12 105.9(2) .
C6 N2 Co1 115.55(16) .
C12 N2 Co1 138.30(18) .
C6 N3 C7 107.8(2) .
C6 N3 H3A 126.1 .
C7 N3 H3A 126.1 .
C13 O1 Co1 131.41(16) .
C20 O3 Co1 128.54(16) .
Co1 O5 H5A 138(3) .
Co1 O5 H5B 107(3) .
H5A O5 H5B 113(4) .
N1 C1 C2 123.1(3) .
N1 C1 H1 118.5 .
C2 C1 H1 118.5 .
C1 C2 C3 118.9(3) .
C1 C2 H2 120.6 .
C3 C2 H2 120.6 .
C2 C3 C4 119.1(3) .
C2 C3 H3 120.5 .
C4 C3 H3 120.5 .
C5 C4 C3 118.4(3) .
C5 C4 H4 120.8 .
C3 C4 H4 120.8 .
N1 C5 C4 123.1(2) .
N1 C5 C6 112.4(2) .
C4 C5 C6 124.5(3) .
N2 C6 N3 112.1(2) .
N2 C6 C5 120.6(2) .
N3 C6 C5 127.3(2) .
C8 C7 N3 132.2(3) .
C8 C7 C12 122.2(3) .
N3 C7 C12 105.5(2) .
C9 C8 C7 116.4(3) .
C9 C8 H8 121.8 .
C7 C8 H8 121.8 .
C8 C9 C10 121.8(3) .
C8 C9 H9 119.1 .
C10 C9 H9 119.1 .
C11 C10 C9 122.6(3) .
C11 C10 H10 118.7 .
C9 C10 H10 118.7 .
C10 C11 C12 116.2(3) .
C10 C11 H11 121.9 .
C12 C11 H11 121.9 .
N2 C12 C11 130.7(3) .
N2 C12 C7 108.6(2) .
C11 C12 C7 120.7(3) .
O2 C13 O1 123.5(2) .
O2 C13 C14 118.8(2) .
O1 C13 C14 117.6(2) .
C15 C14 C19 118.0(2) .
C15 C14 C13 120.3(2) .
C19 C14 C13 121.7(2) .
C14 C15 C16 120.7(3) .
C14 C15 H15 119.7 .
C16 C15 H15 119.7 .
C17 C16 C15 122.0(3) .
C17 C16 H16 119.0 .
C15 C16 H16 119.0 .
C16 C17 C18 116.9(2) .
C16 C17 C17 121.6(3) 2_687
C18 C17 C17 121.6(3) 2_687
C17 C18 C19 121.1(3) .
C17 C18 H18 119.5 .
C19 C18 H18 119.5 .
C14 C19 C18 121.4(2) .
C14 C19 H19 119.3 .
C18 C19 H19 119.3 .
O4 C20 O3 125.7(2) .
O4 C20 C21 117.7(2) .
O3 C20 C21 116.7(2) .
C26 C21 C22 117.5(2) .
C26 C21 C20 120.0(2) .
C22 C21 C20 122.5(2) .
C23 C22 C21 121.1(2) .
C23 C22 H22 119.4 .
C21 C22 H22 119.4 .
C22 C23 C24 121.5(2) .
C22 C23 H23 119.3 .
C24 C23 H23 119.3 .
C25 C24 C23 116.5(2) .
C25 C24 C24 121.9(3) 2_777
C23 C24 C24 121.6(3) 2_777
C26 C25 C24 122.2(2) .
C26 C25 H25 118.9 .
C24 C25 H25 118.9 .
C25 C26 C21 121.2(2) .
C25 C26 H26 119.4 .
C21 C26 H26 119.4 .

loop_
_geom_bond_atom_site_label_1
_geom_bond_atom_site_label_2
_geom_bond_distance
_geom_bond_site_symmetry_2
Co1 O1 1.9588(18) .
Co1 O5 1.9606(19) .
Co1 N2 2.036(2) .
Co1 O3 2.0694(17) .
Co1 N1 2.201(2) .
N1 C5 1.343(4) .
N1 C1 1.343(3) .
N2 C6 1.329(3) .
N2 C12 1.391(3) .
N3 C6 1.344(3) .
N3 C7 1.384(3) .
N3 H3A 0.8600 .
O1 C13 1.260(3) .
O2 C13 1.252(3) .
O3 C20 1.264(3) .
O4 C20 1.241(3) .
O5 H5A 0.806(18) .
O5 H5B 0.820(19) .
C1 C2 1.366(4) .
C1 H1 0.9300 .
C2 C3 1.381(5) .
C2 H2 0.9300 .
C3 C4 1.381(4) .
C3 H3 0.9300 .
C4 C5 1.375(4) .
C4 H4 0.9300 .
C5 C6 1.456(3) .
C7 C8 1.383(4) .
C7 C12 1.403(4) .
C8 C9 1.371(5) .
C8 H8 0.9300 .
C9 C10 1.387(5) .
C9 H9 0.9300 .
C10 C11 1.377(4) .
C10 H10 0.9300 .
C11 C12 1.396(4) .
C11 H11 0.9300 .
C13 C14 1.501(3) .
C14 C15 1.368(4) .
C14 C19 1.371(4) .
C15 C16 1.386(4) .
C15 H15 0.9300 .
C16 C17 1.373(4) .
C16 H16 0.9300 .
C17 C18 1.383(4) .
C17 C17 1.498(4) 2_687
C18 C19 1.384(3) .
C18 H18 0.9300 .
C19 H19 0.9300 .
C20 C21 1.505(3) .
C21 C26 1.384(4) .
C21 C22 1.386(3) .
C22 C23 1.383(3) .
C22 H22 0.9300 .
C23 C24 1.398(3) .
C23 H23 0.9300 .
C24 C25 1.383(3) .
C24 C24 1.492(5) 2_777
C25 C26 1.376(4) .
C25 H25 0.9300 .
C26 H26 0.9300 .

loop_
_geom_torsion_atom_site_label_1
_geom_torsion_atom_site_label_2
_geom_torsion_atom_site_label_3
_geom_torsion_atom_site_label_4
_geom_torsion
_geom_torsion_site_symmetry_1
_geom_torsion_site_symmetry_4
O1 Co1 N1 C5 -119.33(17) . .
O5 Co1 N1 C5 115.67(18) . .
N2 Co1 N1 C5 -2.23(17) . .
O3 Co1 N1 C5 -9.4(11) . .
O1 Co1 N1 C1 59.0(2) . .
O5 Co1 N1 C1 -66.0(2) . .
N2 Co1 N1 C1 176.1(2) . .
O3 Co1 N1 C1 168.9(9) . .
O1 Co1 N2 C6 87.85(18) . .
O5 Co1 N2 C6 -81.11(18) . .
O3 Co1 N2 C6 -176.33(17) . .
N1 Co1 N2 C6 4.21(17) . .
O1 Co1 N2 C12 -98.7(2) . .
O5 Co1 N2 C12 92.4(3) . .
O3 Co1 N2 C12 -2.8(3) . .
N1 Co1 N2 C12 177.7(3) . .
O5 Co1 O1 C13 -63.3(2) . .
N2 Co1 O1 C13 128.7(2) . .
O3 Co1 O1 C13 28.4(2) . .
N1 Co1 O1 C13 -155.6(2) . .
O1 Co1 O3 C20 -134.7(2) . .
O5 Co1 O3 C20 -9.7(2) . .
N2 Co1 O3 C20 108.4(2) . .
N1 Co1 O3 C20 115.4(10) . .
C5 N1 C1 C2 -0.6(4) . .
Co1 N1 C1 C2 -178.8(2) . .
N1 C1 C2 C3 -0.4(5) . .
C1 C2 C3 C4 0.9(5) . .
C2 C3 C4 C5 -0.4(4) . .
C1 N1 C5 C4 1.0(4) . .
Co1 N1 C5 C4 179.55(19) . .
C1 N1 C5 C6 -178.5(2) . .
Co1 N1 C5 C6 0.0(3) . .
C3 C4 C5 N1 -0.6(4) . .
C3 C4 C5 C6 178.9(2) . .
C12 N2 C6 N3 -0.3(3) . .
Co1 N2 C6 N3 175.17(16) . .
C12 N2 C6 C5 178.6(2) . .
Co1 N2 C6 C5 -5.9(3) . .
C7 N3 C6 N2 -0.3(3) . .
C7 N3 C6 C5 -179.2(2) . .
N1 C5 C6 N2 3.8(3) . .
C4 C5 C6 N2 -175.7(2) . .
N1 C5 C6 N3 -177.5(2) . .
C4 C5 C6 N3 3.0(4) . .
C6 N3 C7 C8 179.6(3) . .
C6 N3 C7 C12 0.8(3) . .
N3 C7 C8 C9 -177.1(3) . .
C12 C7 C8 C9 1.4(4) . .
C7 C8 C9 C10 0.4(5) . .
C8 C9 C10 C11 -2.3(5) . .
C9 C10 C11 C12 2.3(5) . .
C6 N2 C12 C11 -177.5(3) . .
Co1 N2 C12 C11 8.6(4) . .
C6 N2 C12 C7 0.9(3) . .
Co1 N2 C12 C7 -173.03(19) . .
C10 C11 C12 N2 177.7(3) . .
C10 C11 C12 C7 -0.5(4) . .
C8 C7 C12 N2 -180.0(2) . .
N3 C7 C12 N2 -1.0(3) . .
C8 C7 C12 C11 -1.4(4) . .
N3 C7 C12 C11 177.5(2) . .
Co1 O1 C13 O2 78.8(3) . .
Co1 O1 C13 C14 -103.4(2) . .
O2 C13 C14 C15 -163.2(3) . .
O1 C13 C14 C15 18.9(4) . .
O2 C13 C14 C19 15.2(4) . .
O1 C13 C14 C19 -162.7(2) . .
C19 C14 C15 C16 -1.2(5) . .
C13 C14 C15 C16 177.3(3) . .
C14 C15 C16 C17 1.6(6) . .
C15 C16 C17 C18 -1.6(6) . .
C15 C16 C17 C17 178.0(4) . 2_687
C16 C17 C18 C19 1.5(4) . .
C17 C17 C18 C19 -178.1(3) 2_687 .
C15 C14 C19 C18 1.1(4) . .
C13 C14 C19 C18 -177.4(2) . .
C17 C18 C19 C14 -1.3(4) . .
Co1 O3 C20 O4 7.9(4) . .
Co1 O3 C20 C21 -171.44(16) . .
O4 C20 C21 C26 -2.1(4) . .
O3 C20 C21 C26 177.3(3) . .
O4 C20 C21 C22 -179.0(3) . .
O3 C20 C21 C22 0.4(4) . .
C26 C21 C22 C23 -0.9(4) . .
C20 C21 C22 C23 176.1(2) . .
C21 C22 C23 C24 -0.7(4) . .
C22 C23 C24 C25 1.3(4) . .
C22 C23 C24 C24 -177.6(3) . 2_777
C23 C24 C25 C26 -0.4(4) . .
C24 C24 C25 C26 178.5(3) 2_777 .
C24 C25 C26 C21 -1.2(5) . .
C22 C21 C26 C25 1.8(4) . .
C20 C21 C26 C25 -175.2(3) . .
